data_7011641
loop_
_publ_author_name
'Luminita Marilena Toma'
'Rodrigue Lescou\"ezec'
'Liviu Dan Toma'
'Francesc Lloret'
'Miguel Julve'
'Jacqueline Vaissermann'
'Marius Andruh'

_publ_section_title
;
 [Mn2(bipym)(H2O)8]4+ and [Fe(bipy)(CN)4]&#x2212; as building blocks in
 designing novel bipym- and cyanide-bridged heterobimetallic complexes
 (bipym = 2,2'-bipyrimidine and bipy = 2,2'-bipyridine)
;
_journal_issue 16
_journal_name_full 'J. Chem. Soc., Dalton Trans.'
_journal_page_first 3171
_journal_page_last 3176
_journal_paper_doi 10.1039/b202422p
_journal_year 2002
_chemical_compound_source
;
?
;
_chemical_formula_moiety ' C36 H34 Fe2 Mn2 N16 O6 2+, (C14 H8 Fe N6 2+)2, (H2 O)12 '
_chemical_formula_sum 'C64 H74 Fe4 Mn2 N28 O18'
_chemical_formula_weight 1856.7
_chemical_name_systematic
;
?
;
_space_group_IT_number 14
_symmetry_cell_setting monoclinic
_symmetry_space_group_name_Hall '-P 2yn'
_symmetry_space_group_name_H-M 'P 1 21/n 1'
_atom_sites_solution_hydrogens geom
_atom_sites_solution_primary direct
_audit_creation_date 01-06-26
_audit_creation_method CRYSTALS
_cell_angle_alpha 90
_cell_angle_beta 107.30(2)
_cell_angle_gamma 90
_cell_formula_units_Z 2
_cell_length_a 13.624(3)
_cell_length_b 14.927(2)
_cell_length_c 21.767(5)
_cell_measurement_reflns_used 25
_cell_measurement_temperature 295
_cell_measurement_theta_max 12.5
_cell_measurement_theta_min 12
_cell_volume 4226.4(15)
_diffrn_ambient_temperature 295
_diffrn_measurement_device '  Enraf-nonius CAD4 '
_diffrn_measurement_method 2\q/\w
_diffrn_radiation_monochromator ' graphite '
_diffrn_radiation_type 'Mo K\a'
_diffrn_radiation_wavelength 0.71069
_diffrn_reflns_av_R_equivalents 0.08
_diffrn_reflns_limit_h_max 16
_diffrn_reflns_limit_h_min 0
_diffrn_reflns_limit_k_max 17
_diffrn_reflns_limit_k_min 0
_diffrn_reflns_limit_l_max 24
_diffrn_reflns_limit_l_min -25
_diffrn_reflns_number 8086
_diffrn_reflns_theta_max 25
_diffrn_reflns_theta_min 1
_diffrn_standards_decay_% 7.68
_diffrn_standards_interval_time 3600
_diffrn_standards_number 2
_exptl_absorpt_coefficient_mu 1.02
_exptl_absorpt_correction_T_max 1.00
_exptl_absorpt_correction_T_min 0.78
_exptl_absorpt_correction_type DIFABS
_exptl_absorpt_process_details 'refined from delta-F'
_exptl_crystal_colour ' red '
_exptl_crystal_density_diffrn 1.46
_exptl_crystal_description ' stick '
_exptl_crystal_F_000 1904
_exptl_crystal_size_max 0.40
_exptl_crystal_size_mid 0.16
_exptl_crystal_size_min 0.12
_refine_diff_density_max 1.28
_refine_diff_density_min -0.42
_refine_ls_extinction_method None
_refine_ls_goodness_of_fit_obs 1.1038
_refine_ls_hydrogen_treatment
;
H atoms placed geometrically after each cycle
one overall isotropic thermal parameter refined
;
_refine_ls_matrix_type full
_refine_ls_number_parameters 234
_refine_ls_number_reflns 1527
_refine_ls_R_factor_obs 0.0671
_refine_ls_shift/esd_max 0.215185
_refine_ls_structure_factor_coef F
_refine_ls_weighting_scheme
;
Chebychev polynomial (Carruthers & Watkin, 1979)
;
_refine_ls_wR_factor_obs 0.0803
_reflns_number_observed 1527
_reflns_number_total 7415
_reflns_observed_criterion >3.00\s(I)
_cod_data_source_file b202422p.txt
_cod_data_source_block compound2
_cod_depositor_comments
;
The following automatic conversions were performed:
'_symmetry_cell_setting' value 'Monoclinic ' changed to 'monoclinic'
according to '/home/saulius/struct/CIF-dictionaries/cif_core.dic'
dictionary named 'cif_core.dic' version 2.4.1 from
2010-06-29.

'_refine_ls_matrix_type' value ' full ' changed to 'full'
according to '/home/saulius/struct/CIF-dictionaries/cif_core.dic'
dictionary named 'cif_core.dic' version 2.4.1 from 2010-06-29.

Automatic conversion script
Id: cif_fix_enum 1527 2010-12-29 10:47:43Z saulius 

The following automatic conversions were performed:

'_atom_sites_solution_primary' value ' Direct_Methods' was changed to
'direct'.

'_atom_sites_solution_hydrogens' value ' Geometric' was changed to
'geom'.

Automatic conversion script
Id: cif_fix_values 6452 2018-10-05 10:23:21Z andrius 
;
_cod_original_cell_volume 4226(1)
_cod_original_sg_symbol_H-M 'P 1 21/n 1 '
_cod_original_formula_sum ' C64 H74 Fe4 Mn2 N28 O18  '
_cod_database_code 7011641

loop_
_symmetry_equiv_pos_as_xyz
x,y,z
-x,-y,-z
-x+1/2,y+1/2,-z+1/2
x+1/2,-y+1/2,z+1/2

loop_
_atom_site_label
_atom_site_fract_x
_atom_site_fract_y
_atom_site_fract_z
_atom_site_U_iso_or_equiv
_atom_site_occupancy
_atom_site_thermal_displace_type
FE1 0.7148(2) 0.3535(2) 0.1546(1) 0.0303(8) 1.0000 Uiso
FE2 0.7838(2) 0.6365(2) -0.1646(1) 0.0283(8) 1.0000 Uiso
MN1 0.8275(2) 0.1155(2) 0.0221(1) 0.0330(8) 1.0000 Uiso
O1 0.779(1) 0.007(1) 0.0716(7) 0.056(4) 1.0000 Uiso
O2 0.675(1) 0.121(1) -0.0401(7) 0.067(5) 1.0000 Uiso
O3 0.883(1) 0.2209(9) -0.0304(6) 0.045(4) 1.0000 Uiso
N1 0.821(1) 0.209(1) 0.0979(8) 0.050(5) 1.0000 Uiso
N2 0.629(1) 0.201(1) 0.2150(9) 0.060(5) 1.0000 Uiso
N3 0.892(1) 0.366(1) 0.2808(9) 0.061(6) 1.0000 Uiso
N4 0.525(1) 0.339(1) 0.0345(8) 0.043(5) 1.0000 Uiso
N5 0.867(1) 0.767(1) -0.2441(8) 0.040(4) 1.0000 Uiso
N6 0.688(1) 0.792(1) -0.1106(9) 0.055(5) 1.0000 Uiso
N7 0.974(1) 0.658(1) -0.0468(8) 0.044(5) 1.0000 Uiso
N8 0.598(1) 0.631(1) -0.2851(9) 0.054(5) 1.0000 Uiso
N9 0.994(1) 0.070(1) 0.0649(7) 0.026(4) 1.0000 Uiso
N10 1.131(1) -0.014(1) 0.0488(7) 0.028(4) 1.0000 Uiso
N11 0.648(1) 0.453(1) 0.1874(7) 0.027(4) 1.0000 Uiso
N12 0.774(1) 0.457(1) 0.1190(7) 0.031(4) 1.0000 Uiso
N21 0.724(1) 0.542(1) -0.1229(7) 0.036(5) 1.0000 Uiso
N22 0.848(1) 0.528(1) -0.1911(7) 0.031(4) 1.0000 Uiso
C1 0.783(2) 0.262(1) 0.120(1) 0.041(6) 1.0000 Uiso
C2 0.660(2) 0.264(1) 0.192(1) 0.041(6) 1.0000 Uiso
C3 0.829(1) 0.360(1) 0.2343(9) 0.031(5) 1.0000 Uiso
C4 0.594(2) 0.347(1) 0.080(1) 0.040(6) 1.0000 Uiso
C5 0.840(2) 0.721(1) -0.214(1) 0.039(5) 1.0000 Uiso
C6 0.726(2) 0.737(1) -0.132(1) 0.041(6) 1.0000 Uiso
C7 0.903(2) 0.652(1) -0.0896(9) 0.031(5) 1.0000 Uiso
C8 0.670(2) 0.629(1) -0.240(1) 0.044(6) 1.0000 Uiso
C11 0.580(2) 0.450(1) 0.2231(9) 0.032(5) 1.0000 Uiso
C12 0.545(1) 0.523(1) 0.2435(9) 0.036(5) 1.0000 Uiso
C13 0.570(2) 0.604(2) 0.228(1) 0.050(6) 1.0000 Uiso
C14 0.640(2) 0.615(2) 0.189(1) 0.061(7) 1.0000 Uiso
C15 0.675(2) 0.534(1) 0.170(1) 0.040(6) 1.0000 Uiso
C16 0.746(2) 0.540(2) 0.132(1) 0.048(6) 1.0000 Uiso
C17 0.784(2) 0.613(2) 0.109(1) 0.049(6) 1.0000 Uiso
C18 0.848(1) 0.609(1) 0.0729(9) 0.039(5) 1.0000 Uiso
C19 0.873(2) 0.521(2) 0.061(1) 0.044(6) 1.0000 Uiso
C20 0.838(1) 0.445(1) 0.0833(9) 0.031(5) 1.0000 Uiso
C21 0.659(2) 0.555(1) -0.0886(9) 0.042(6) 1.0000 Uiso
C22 0.619(2) 0.484(2) -0.062(1) 0.051(7) 1.0000 Uiso
C23 0.654(1) 0.399(1) -0.0670(9) 0.038(5) 1.0000 Uiso
C24 0.722(2) 0.386(2) -0.1032(9) 0.041(5) 1.0000 Uiso
C25 0.758(1) 0.460(1) -0.1303(8) 0.019(4) 1.0000 Uiso
C26 0.827(1) 0.450(1) -0.1690(9) 0.032(5) 1.0000 Uiso
C27 0.869(1) 0.371(1) -0.1820(8) 0.030(4) 1.0000 Uiso
C28 0.932(1) 0.370(1) -0.2193(9) 0.038(5) 1.0000 Uiso
C29 0.957(2) 0.448(2) -0.241(1) 0.053(7) 1.0000 Uiso
C30 0.916(2) 0.531(2) -0.226(1) 0.041(6) 1.0000 Uiso
C31 1.052(1) 0.097(1) 0.1236(9) 0.035(5) 1.0000 Uiso
C32 1.153(1) 0.064(1) 0.1470(9) 0.037(5) 1.0000 Uiso
C33 1.191(2) 0.010(1) 0.107(1) 0.043(6) 1.0000 Uiso
C34 1.035(1) 0.013(1) 0.0321(7) 0.019(4) 1.0000 Uiso
O10 0.763(1) 0.830(1) 0.0281(7) 0.068(5) 1.0000 Uiso
O11 0.978(1) 0.836(1) 0.0865(7) 0.064(4) 1.0000 Uiso
O12 0.422(1) 0.795(1) 0.1468(8) 0.090(6) 1.0000 Uiso
O13 0.661(1) 0.027(1) 0.1543(9) 0.097(6) 1.0000 Uiso
O14 0.599(1) 0.771(1) 0.0623(8) 0.089(6) 1.0000 Uiso
O15 0.448(2) 0.070(2) 0.083(1) 0.18(1) 1.0000 Uiso
H111 0.5550 0.3864 0.2343 0.05(1) 1.0000 Uiso
H121 0.5000 0.5155 0.2726 0.05(1) 1.0000 Uiso
H131 0.5345 0.6554 0.2417 0.05(1) 1.0000 Uiso
H141 0.6623 0.6727 0.1779 0.05(1) 1.0000 Uiso
H171 0.7552 0.6801 0.1195 0.05(1) 1.0000 Uiso
H181 0.8762 0.6643 0.0520 0.05(1) 1.0000 Uiso
H191 0.9291 0.5166 0.0375 0.05(1) 1.0000 Uiso
H201 0.8588 0.3843 0.0707 0.05(1) 1.0000 Uiso
H211 0.6394 0.6206 -0.0811 0.05(1) 1.0000 Uiso
H221 0.5647 0.4969 -0.0419 0.05(1) 1.0000 Uiso
H231 0.6334 0.3494 -0.0429 0.05(1) 1.0000 Uiso
H241 0.7495 0.3266 -0.1090 0.05(1) 1.0000 Uiso
H271 0.8521 0.3132 -0.1632 0.05(1) 1.0000 Uiso
H281 0.9622 0.3109 -0.2311 0.05(1) 1.0000 Uiso
H291 1.0090 0.4491 -0.2652 0.05(1) 1.0000 Uiso
H301 0.9294 0.5932 -0.2438 0.05(1) 1.0000 Uiso
H311 1.0314 0.1475 0.1498 0.05(1) 1.0000 Uiso
H321 1.1985 0.0780 0.1921 0.05(1) 1.0000 Uiso
H331 1.2654 -0.0097 0.1241 0.05(1) 1.0000 Uiso

loop_
_atom_type_symbol
_atom_type_scat_dispersion_real
_atom_type_scat_dispersion_imag
_atom_type_scat_Cromer_Mann_a1
_atom_type_scat_Cromer_Mann_b1
_atom_type_scat_Cromer_Mann_a2
_atom_type_scat_Cromer_Mann_b2
_atom_type_scat_Cromer_Mann_a3
_atom_type_scat_Cromer_Mann_b3
_atom_type_scat_Cromer_Mann_a4
_atom_type_scat_Cromer_Mann_b4
_atom_type_scat_Cromer_Mann_c
_atom_type_scat_source
'C   ' 0.0020 0.0020 2.3100 20.8439 1.0200 10.2075 1.5886 0.5687 0.8650 51.6512 0.2156 International_Tables_Vol_IV_Table_2.2B
'H   ' 0.0000 0.0000 0.4930 10.5109 0.3229 26.1257 0.1402 3.1424 0.0408 57.7997 0.0030 International_Tables_Vol_IV_Table_2.2B
'N   ' 0.0040 0.0030 12.2126 0.0057 3.1322 9.8933 2.0125 28.9975 1.1663 0.5826 -11.5290 International_Tables_Vol_IV_Table_2.2B
'O   ' 0.0080 0.0060 3.0485 13.2771 2.2868 5.7011 1.5463 0.3239 0.8670 32.9089 0.2508 International_Tables_Vol_IV_Table_2.2B
'Mn  ' 0.2950 0.7290 11.2819 5.3409 7.3573 0.3432 3.0193 17.8674 2.2441 83.7543 1.0896 International_Tables_Vol_IV_Table_2.2B
'Fe  ' 0.3010 0.8450 11.7695 4.7611 7.3573 0.3072 3.5222 15.3535 2.3045 76.8805 1.0369 International_Tables_Vol_IV_Table_2.2B

loop_
_geom_angle_atom_site_label_1
_geom_angle_site_symmetry_1
_geom_angle_atom_site_label_2
_geom_angle_site_symmetry_2
_geom_angle_atom_site_label_3
_geom_angle_site_symmetry_3
_geom_angle
_geom_angle_publ_flag
N11 . FE1 . N12 . 81.0(6) no
N11 . FE1 . C1 . 176.9(8) no
N12 . FE1 . C1 . 95.9(7) no
N11 . FE1 . C2 . 95.6(7) no
N12 . FE1 . C2 . 176.0(8) no
C1 . FE1 . C2 . 87.5(9) no
N11 . FE1 . C3 . 88.6(7) no
N12 . FE1 . C3 . 90.1(7) no
C1 . FE1 . C3 . 91.9(8) no
C2 . FE1 . C3 . 87.7(9) no
N11 . FE1 . C4 . 88.3(8) no
N12 . FE1 . C4 . 93.4(8) no
C1 . FE1 . C4 . 91.5(9) no
C2 . FE1 . C4 . 88.6(9) no
C3 . FE1 . C4 . 174.9(7) no
N21 . FE2 . N22 . 80.3(6) no
N21 . FE2 . C5 . 174.0(8) no
N22 . FE2 . C5 . 95.2(7) no
N21 . FE2 . C6 . 96.6(7) no
N22 . FE2 . C6 . 175.1(8) no
C5 . FE2 . C6 . 88.1(9) no
N21 . FE2 . C7 . 93.1(7) no
N22 . FE2 . C7 . 90.7(7) no
C5 . FE2 . C7 . 91.1(8) no
C6 . FE2 . C7 . 85.7(8) no
N21 . FE2 . C8 . 90.5(8) no
N22 . FE2 . C8 . 91.0(8) no
C5 . FE2 . C8 . 85.5(9) no
C6 . FE2 . C8 . 92.8(9) no
C7 . FE2 . C8 . 176.3(9) no
O1 . MN1 . O2 . 87.9(6) no
O1 . MN1 . O3 . 176.4(6) no
O2 . MN1 . O3 . 93.6(6) no
O1 . MN1 . N1 . 90.9(6) no
O2 . MN1 . N1 . 101.7(6) no
O3 . MN1 . N1 . 92.0(6) no
O1 . MN1 . N9 . 89.4(5) no
O2 . MN1 . N9 . 160.0(6) no
O3 . MN1 . N9 . 88.1(5) no
N1 . MN1 . N9 . 98.1(6) no
O1 . MN1 . N10 2_755 90.8(5) no
O2 . MN1 . N10 2_755 89.3(6) no
O3 . MN1 . N10 2_755 85.9(5) no
N1 . MN1 . N10 2_755 168.9(6) no
N9 . MN1 . N10 2_755 70.9(5) no
MN1 . N1 . C1 . 154.1(18) no
MN1 . N9 . C31 . 122.4(12) no
MN1 . N9 . C34 . 119.3(11) no
C31 . N9 . C34 . 118.3(15) no
MN1 2_755 N10 . C33 . 126.3(12) no
MN1 2_755 N10 . C34 . 115.8(11) no
C33 . N10 . C34 . 117.4(15) no
FE1 . N11 . C11 . 129.3(13) no
FE1 . N11 . C15 . 112.2(12) no
C11 . N11 . C15 . 118.5(17) no
FE1 . N12 . C16 . 117.4(13) no
FE1 . N12 . C20 . 122.2(13) no
C16 . N12 . C20 . 120.5(17) no
FE2 . N21 . C21 . 126.0(15) no
FE2 . N21 . C25 . 113.0(12) no
C21 . N21 . C25 . 120.9(17) no
FE2 . N22 . C26 . 116.6(12) no
FE2 . N22 . C30 . 124.3(15) no
C26 . N22 . C30 . 118.9(17) no
FE1 . C1 . N1 . 177.5(21) no
FE1 . C2 . N2 . 175.4(19) no
FE1 . C3 . N3 . 177.2(19) no
FE1 . C4 . N4 . 175.7(18) no
FE2 . C5 . N5 . 175.9(20) no
FE2 . C6 . N6 . 175.3(20) no
FE2 . C7 . N7 . 177.1(18) no
FE2 . C8 . N8 . 174.3(21) no
N11 . C11 . C12 . 122.4(19) no
N11 . C11 . H111 . 118.9 no
C12 . C11 . H111 . 118.7 no
C11 . C12 . C13 . 120.8(18) no
C11 . C12 . H121 . 118.5 no
C13 . C12 . H121 . 120.7 no
C12 . C13 . C14 . 121.1(22) no
C12 . C13 . H131 . 115.1 no
C14 . C13 . H131 . 123.6 no
C13 . C14 . C15 . 114.3(23) no
C13 . C14 . H141 . 124.0 no
C15 . C14 . H141 . 121.7 no
N11 . C15 . C14 . 122.9(18) no
N11 . C15 . C16 . 119.9(21) no
C14 . C15 . C16 . 117.2(21) no
N12 . C16 . C15 . 109.5(21) no
N12 . C16 . C17 . 120.2(20) no
C15 . C16 . C17 . 130.3(23) no
C16 . C17 . C18 . 124.1(24) no
C16 . C17 . H171 . 116.7 no
C18 . C17 . H171 . 119.0 no
C17 . C18 . C19 . 113.5(21) no
C17 . C18 . H181 . 126.5 no
C19 . C18 . H181 . 120.0 no
C18 . C19 . C20 . 124.6(18) no
C18 . C19 . H191 . 114.8 no
C20 . C19 . H191 . 120.2 no
N12 . C20 . C19 . 117.2(18) no
N12 . C20 . H201 . 123.7 no
C19 . C20 . H201 . 119.1 no
N21 . C21 . C22 . 122.0(20) no
N21 . C21 . H211 . 118.0 no
C22 . C21 . H211 . 120.0 no
C21 . C22 . C23 . 119.3(20) no
C21 . C22 . H221 . 118.8 no
C23 . C22 . H221 . 121.9 no
C22 . C23 . C24 . 117.7(20) no
C22 . C23 . H231 . 119.3 no
C24 . C23 . H231 . 123.0 no
C23 . C24 . C25 . 120.3(20) no
C23 . C24 . H241 . 122.2 no
C25 . C24 . H241 . 117.5 no
N21 . C25 . C24 . 119.5(16) no
N21 . C25 . C26 . 118.6(17) no
C24 . C25 . C26 . 121.9(18) no
N22 . C26 . C25 . 111.4(17) no
N22 . C26 . C27 . 122.2(16) no
C25 . C26 . C27 . 126.4(18) no
C26 . C27 . C28 . 121.0(19) no
C26 . C27 . H271 . 119.5 no
C28 . C27 . H271 . 119.5 no
C27 . C28 . C29 . 118.5(20) no
C27 . C28 . H281 . 121.8 no
C29 . C28 . H281 . 119.7 no
C28 . C29 . C30 . 121.0(19) no
C28 . C29 . H291 . 119.9 no
C30 . C29 . H291 . 118.9 no
N22 . C30 . C29 . 118.4(20) no
N22 . C30 . H301 . 117.1 no
C29 . C30 . H301 . 124.3 no
N9 . C31 . C32 . 118.7(16) no
N9 . C31 . H311 . 123.5 no
C32 . C31 . H311 . 117.1 no
C31 . C32 . C33 . 118.9(18) no
C31 . C32 . H321 . 121.8 no
C33 . C32 . H321 . 119.3 no
N10 . C33 . C32 . 120.3(18) no
N10 . C33 . H331 . 122.4 no
C32 . C33 . H331 . 117.3 no
N9 . C34 . N10 . 126.0(15) no
N9 . C34 . C34 2_755 115.0(18) no
N10 . C34 . C34 2_755 118.7(18) no

loop_
_geom_bond_atom_site_label_1
_geom_bond_site_symmetry_1
_geom_bond_atom_site_label_2
_geom_bond_site_symmetry_2
_geom_bond_distance
_geom_bond_publ_flag
FE1 . N11 . 1.99(2) yes
FE1 . N12 . 2.00(2) yes
FE1 . C1 . 1.92(2) yes
FE1 . C2 . 1.83(2) yes
FE1 . C3 . 1.95(2) yes
FE1 . C4 . 1.94(2) yes
FE2 . N21 . 1.98(2) yes
FE2 . N22 . 2.00(2) yes
FE2 . C5 . 1.95(2) yes
FE2 . C6 . 1.93(2) yes
FE2 . C7 . 1.94(2) yes
FE2 . C8 . 1.89(2) yes
MN1 . O1 . 2.16(1) yes
MN1 . O2 . 2.12(2) yes
MN1 . O3 . 2.21(1) yes
MN1 . N1 . 2.19(2) yes
MN1 . N9 . 2.29(1) yes
MN1 . N10 2_755 2.35(1) yes
N1 . C1 . 1.13(2) yes
N2 . C2 . 1.20(2) yes
N3 . C3 . 1.12(2) yes
N4 . C4 . 1.16(2) yes
N5 . C5 . 1.09(2) yes
N6 . C6 . 1.14(2) yes
N7 . C7 . 1.13(2) yes
N8 . C8 . 1.18(2) yes
N9 . C31 . 1.35(2) yes
N9 . C34 . 1.33(2) yes
N10 . C33 . 1.34(2) yes
N10 . C34 . 1.31(2) yes
N11 . C11 . 1.37(2) yes
N11 . C15 . 1.35(2) yes
N12 . C16 . 1.36(3) yes
N12 . C20 . 1.34(2) yes
N21 . C21 . 1.33(2) yes
N21 . C25 . 1.33(2) yes
N22 . C26 . 1.32(2) yes
N22 . C30 . 1.36(2) yes
C11 . C12 . 1.32(3) yes
C11 . H111 . 1.06 no
C12 . C13 . 1.35(3) yes
C12 . H121 . 1.00 no
C13 . C14 . 1.45(3) yes
C13 . H131 . 1.00 no
C14 . C15 . 1.41(3) yes
C14 . H141 . 0.96 no
C15 . C16 . 1.46(3) yes
C16 . C17 . 1.35(3) yes
C17 . C18 . 1.34(3) yes
C17 . H171 . 1.12 no
C18 . C19 . 1.40(3) yes
C18 . H181 . 1.07 no
C19 . C20 . 1.38(3) yes
C19 . H191 . 1.03 no
C20 . H201 . 1.01 no
C21 . C22 . 1.38(3) yes
C21 . H211 . 1.04 no
C22 . C23 . 1.38(3) yes
C22 . H221 . 0.99 no
C23 . C24 . 1.39(2) yes
C23 . H231 . 0.99 no
C24 . C25 . 1.41(3) yes
C24 . H241 . 0.99 no
C25 . C26 . 1.45(2) yes
C26 . C27 . 1.37(2) yes
C27 . C28 . 1.35(2) yes
C27 . H271 . 1.02 no
C28 . C29 . 1.33(3) yes
C28 . H281 . 1.04 no
C29 . C30 . 1.44(3) yes
C29 . H291 . 1.00 no
C30 . H301 . 1.05 no
C31 . C32 . 1.40(2) yes
C31 . H311 . 1.04 no
C32 . C33 . 1.39(2) yes
C32 . H321 . 1.01 no
C33 . H331 . 1.01 no
C34 . C34 2_755 1.49(3) yes
